data_7225574
loop_
_publ_author_name
'Gao, Heng Ya'
'Zhang, Le'
'Yan, Chang Sheng'
'Meng, Li Na'
'Li, Jian Qiang'
'Meng, Pan Pan'
'Gong, Le Le'
'Luo, Feng'

_publ_section_title
;
 In situ identification and absolute separation of small molecules by
 single crystal X-ray diffraction in metal--organic frameworks
;
_journal_issue 29
_journal_name_full CrystEngComm
_journal_page_first 5429
_journal_paper_doi 10.1039/C6CE01085G
_journal_volume 18
_journal_year 2016
_chemical_formula_sum 'C60 H68 Mn3 N10 O18'
_chemical_formula_weight 1382.06
_space_group_crystal_system triclinic
_space_group_IT_number 2
_space_group_name_Hall '-P 1'
_space_group_name_H-M_alt 'P -1'
_symmetry_space_group_name_Hall '-P 1'
_symmetry_space_group_name_H-M 'P -1'
_atom_sites_solution_hydrogens geom
_audit_creation_method SHELXL-2014/7
_audit_update_record
;
2016-06-06 deposited with the CCDC.
2016-06-16 downloaded from the CCDC.
;
_cell_angle_alpha 102.276(3)
_cell_angle_beta 110.249(3)
_cell_angle_gamma 92.234(3)
_cell_formula_units_Z 1
_cell_length_a 11.3694(7)
_cell_length_b 12.4390(7)
_cell_length_c 12.4649(8)
_cell_measurement_reflns_used 9958
_cell_measurement_temperature 296(2)
_cell_measurement_theta_max 27.56
_cell_measurement_theta_min 2.40
_cell_volume 1603.84(17)
_computing_cell_refinement 'Bruker SMART'
_computing_data_collection 'Bruker SMART'
_computing_data_reduction 'Bruker SAINT'
_computing_structure_refinement 'SHELXL-2014/7 (Sheldrick, 2014)'
_computing_structure_solution 'SHELXS-97 (Sheldrick, 1990)'
_diffrn_ambient_temperature 296(2)
_diffrn_measured_fraction_theta_full 0.996
_diffrn_measured_fraction_theta_max 0.996
_diffrn_measurement_device_type 'CCD area detector'
_diffrn_measurement_method 'phi and omega scans'
_diffrn_radiation_type MoK\a
_diffrn_radiation_wavelength 0.71073
_diffrn_reflns_av_R_equivalents 0.0386
_diffrn_reflns_av_unetI/netI 0.0374
_diffrn_reflns_Laue_measured_fraction_full 0.996
_diffrn_reflns_Laue_measured_fraction_max 0.996
_diffrn_reflns_limit_h_max 13
_diffrn_reflns_limit_h_min -12
_diffrn_reflns_limit_k_max 14
_diffrn_reflns_limit_k_min -14
_diffrn_reflns_limit_l_max 14
_diffrn_reflns_limit_l_min -14
_diffrn_reflns_number 20291
_diffrn_reflns_point_group_measured_fraction_full 0.996
_diffrn_reflns_point_group_measured_fraction_max 0.996
_diffrn_reflns_theta_full 24.998
_diffrn_reflns_theta_max 24.998
_diffrn_reflns_theta_min 1.688
_exptl_absorpt_coefficient_mu 0.659
_exptl_absorpt_correction_T_max 0.8906
_exptl_absorpt_correction_T_min 0.8794
_exptl_absorpt_correction_type multi-scan
_exptl_crystal_colour Yellow
_exptl_crystal_density_diffrn 1.431
_exptl_crystal_description Block
_exptl_crystal_F_000 717
_exptl_crystal_size_max 0.200
_exptl_crystal_size_mid 0.200
_exptl_crystal_size_min 0.180
_refine_diff_density_max 0.661
_refine_diff_density_min -0.565
_refine_diff_density_rms 0.069
_refine_ls_extinction_method none
_refine_ls_goodness_of_fit_ref 1.131
_refine_ls_hydrogen_treatment constr
_refine_ls_matrix_type full
_refine_ls_number_parameters 417
_refine_ls_number_reflns 5620
_refine_ls_number_restraints 4
_refine_ls_restrained_S_all 1.135
_refine_ls_R_factor_all 0.0674
_refine_ls_R_factor_gt 0.0560
_refine_ls_shift/su_max 0.016
_refine_ls_shift/su_mean 0.001
_refine_ls_structure_factor_coef Fsqd
_refine_ls_weighting_details 'w=1/[\s^2^(Fo^2^)+(0.0432P)^2^+2.5968P] where P=(Fo^2^+2Fc^2^)/3'
_refine_ls_weighting_scheme calc
_refine_ls_wR_factor_gt 0.1288
_refine_ls_wR_factor_ref 0.1395
_reflns_Friedel_coverage 0.000
_reflns_number_gt 4849
_reflns_number_total 5620
_reflns_threshold_expression 'I > 2\s(I)'
_cod_data_source_file c6ce01085g2.cif
_cod_data_source_block C3H7OH
_cod_depositor_comments
;
The following automatic conversions were performed:

'_exptl_absorpt_correction_type' value 'Multi-scan' changed to
'multi-scan' according to
/usr/data/users/saulius/crontab/automatic-downloads/rss-feeds/RSC/lib/dictionaries/cif_core.dic
dictionary named 'cif_core.dic' version 2.4.2 from 2011-04-26.

Automatic conversion script
Id: cif_fix_values 4268 2015-11-12 08:31:59Z antanas 

 Adding full bibliography for 7225572--7225575.cif.
;
_cod_database_code 7225574
_shelx_shelxl_version_number 2014/7
_shelx_space_group_comment
;
The symmetry employed for this shelxl refinement is uniquely defined
by the following loop, which should always be used as a source of
symmetry information in preference to the above space-group names.
They are only intended as comments.
;
_shelx_estimated_absorpt_t_min 0.879
_shelx_estimated_absorpt_t_max 0.891

loop_
_space_group_symop_operation_xyz
'x, y, z'
'-x, -y, -z'

loop_
_atom_site_label
_atom_site_type_symbol
_atom_site_fract_x
_atom_site_fract_y
_atom_site_fract_z
_atom_site_U_iso_or_equiv
_atom_site_adp_type
_atom_site_occupancy
_atom_site_site_symmetry_order
_atom_site_calc_flag
_atom_site_refinement_flags_posn
_atom_site_refinement_flags_adp
_atom_site_refinement_flags_occupancy
C1 C -0.3674(3) 0.6715(3) 0.1493(3) 0.0398(8) Uani 1 1 d . . .
H1 H -0.3072 0.6311 0.1303 0.048 Uiso 1 1 calc R U .
C2 C -0.1938(4) 0.8207(3) 0.2833(3) 0.0371(8) Uani 1 1 d . . .
C3 C -0.3301(3) 0.7741(3) 0.2288(3) 0.0362(8) Uani 1 1 d . . .
C4 C 0.1101(4) 0.6737(3) 0.5837(3) 0.0385(8) Uani 1 1 d . . .
C5 C 0.1652(4) 0.5795(3) 0.5541(3) 0.0414(9) Uani 1 1 d . . .
H5 H 0.2011 0.5738 0.4968 0.050 Uiso 1 1 calc R U .
C6 C 0.1018(3) 0.7633(3) 0.5174(3) 0.0379(8) Uani 1 1 d . . .
C7 C 0.3010(3) 0.0974(3) 0.4205(3) 0.0364(8) Uani 1 1 d . . .
C8 C -0.4936(4) 0.6287(3) 0.0982(4) 0.0454(9) Uani 1 1 d . . .
C9 C 0.2154(3) -0.0099(3) 0.3723(3) 0.0346(8) Uani 1 1 d . . .
C10 C 0.0604(4) 0.6820(3) 0.6718(4) 0.0502(10) Uani 1 1 d . . .
H10 H 0.0256 0.7456 0.6937 0.060 Uiso 1 1 calc R U .
C11 C -0.4212(4) 0.8327(3) 0.2574(4) 0.0461(9) Uani 1 1 d . . .
H11 H -0.3969 0.9014 0.3111 0.055 Uiso 1 1 calc R U .
C12 C 0.4241(4) 0.0998(3) 0.4223(4) 0.0469(9) Uani 1 1 d . . .
H12 H 0.4542 0.0342 0.3976 0.056 Uiso 1 1 calc R U .
C13 C -0.5474(4) 0.7900(4) 0.2067(4) 0.0579(12) Uani 1 1 d . . .
H13 H -0.6078 0.8296 0.2264 0.070 Uiso 1 1 calc R U .
C14 C 0.1129(4) 0.5013(3) 0.6950(4) 0.0545(11) Uani 1 1 d . . .
H14 H 0.1109 0.4425 0.7299 0.065 Uiso 1 1 calc R U .
C15 C 0.1666(4) 0.4942(3) 0.6102(3) 0.0434(9) Uani 1 1 d . . .
C16 C -0.5833(4) 0.6882(4) 0.1269(4) 0.0559(11) Uani 1 1 d . . .
H16 H -0.6682 0.6594 0.0922 0.067 Uiso 1 1 calc R U .
C17 C 0.1949(5) 0.5888(4) 0.2350(4) 0.0580(11) Uani 1 1 d . . .
H17 H 0.2387 0.6157 0.3155 0.070 Uiso 1 1 calc R U .
C18 C 0.0622(5) 0.5967(4) 0.7275(4) 0.0597(12) Uani 1 1 d . . .
H18 H 0.0291 0.6034 0.7869 0.072 Uiso 1 1 calc R U .
C19 C 0.2570(4) 0.1952(3) 0.4590(3) 0.0385(8) Uani 1 1 d . . .
H19 H 0.1754 0.1942 0.4597 0.046 Uiso 1 1 calc R U .
C20 C 0.3358(4) 0.2945(3) 0.4965(3) 0.0416(9) Uani 1 1 d . . .
C21 C 0.4559(4) 0.2967(3) 0.4947(4) 0.0564(11) Uani 1 1 d . . .
H21 H 0.5065 0.3641 0.5166 0.068 Uiso 1 1 calc R U .
C22 C 0.5022(4) 0.1993(3) 0.4606(5) 0.0598(12) Uani 1 1 d . . .
H22 H 0.5851 0.2006 0.4633 0.072 Uiso 1 1 calc R U .
C23 C 0.1618(6) 0.4476(4) 0.0589(5) 0.0812(16) Uani 1 1 d . . .
H23A H 0.0924 0.3935 0.0453 0.122 Uiso 1 1 calc R U .
H23B H 0.2213 0.4127 0.0283 0.122 Uiso 1 1 calc R U .
H23C H 0.1310 0.5052 0.0200 0.122 Uiso 1 1 calc R U .
C24 C -0.0833(6) 0.8793(5) 0.0583(5) 0.0828(17) Uani 1 1 d . . .
H24 H -0.1271 0.9074 0.1066 0.099 Uiso 1 1 calc R U .
C25 C -0.0622(8) 0.8503(6) -0.1318(5) 0.114(3) Uani 1 1 d . . .
H25A H 0.0169 0.8287 -0.0879 0.172 Uiso 1 1 calc R U .
H25B H -0.0470 0.9079 -0.1676 0.172 Uiso 1 1 calc R U .
H25C H -0.1130 0.7875 -0.1919 0.172 Uiso 1 1 calc R U .
C26 C 0.3221(7) 0.4376(5) 0.2504(7) 0.122(3) Uani 1 1 d . . .
H26A H 0.3971 0.4505 0.2338 0.183 Uiso 1 1 calc R U .
H26B H 0.2944 0.3595 0.2282 0.183 Uiso 1 1 calc R U .
H26C H 0.3399 0.4653 0.3331 0.183 Uiso 1 1 calc R U .
C27 C -0.2338(8) 0.9476(9) -0.0962(8) 0.165(4) Uani 1 1 d . . .
H27A H -0.3085 0.8950 -0.1357 0.248 Uiso 1 1 calc R U .
H27B H -0.2215 0.9874 -0.1503 0.248 Uiso 1 1 calc R U .
H27C H -0.2430 0.9987 -0.0309 0.248 Uiso 1 1 calc R U .
C28 C 0.6428(11) 0.1055(10) 0.2021(12) 0.219(6) Uani 1 1 d D . .
H28A H 0.5717 0.0508 0.1853 0.263 Uiso 1 1 calc R U .
H28B H 0.6683 0.1499 0.2823 0.263 Uiso 1 1 calc R U .
C29 C 0.5282(17) 0.2547(15) 0.1555(17) 0.295(12) Uani 1 1 d D . .
H29A H 0.5447 0.2589 0.2373 0.443 Uiso 1 1 calc R U .
H29B H 0.4416 0.2256 0.1101 0.443 Uiso 1 1 calc R U .
H29C H 0.5443 0.3275 0.1452 0.443 Uiso 1 1 calc R U .
C30 C 0.6176(19) 0.1757(14) 0.1124(14) 0.321(12) Uani 1 1 d D . .
H30A H 0.5749 0.1315 0.0325 0.386 Uiso 1 1 calc R U .
H30B H 0.6945 0.2168 0.1179 0.386 Uiso 1 1 calc R U .
Mn1 Mn 0.0000 1.0000 0.5000 0.02986(19) Uani 1 2 d S . P
Mn2 Mn 0.07231(5) 0.79907(4) 0.27382(5) 0.03669(17) Uani 1 1 d . . .
N1 N 0.2138(3) 0.3921(2) 0.5787(3) 0.0468(8) Uani 1 1 d . . .
N2 N 0.2960(3) 0.3996(2) 0.5348(3) 0.0482(8) Uani 1 1 d . . .
N3 N -0.5405(3) 0.5237(3) 0.0160(3) 0.0544(9) Uani 1 1 d . . .
N4 N -0.1271(5) 0.8904(5) -0.0541(4) 0.0943(16) Uani 1 1 d . . .
N5 N 0.2230(4) 0.4946(3) 0.1835(4) 0.0638(10) Uani 1 1 d . . .
O1 O 0.0579(3) 0.84859(19) 0.5514(2) 0.0453(6) Uani 1 1 d . . .
O2 O 0.1379(3) 0.7440(2) 0.4316(2) 0.0468(7) Uani 1 1 d . . .
O3 O 0.2524(3) -0.0935(2) 0.3241(3) 0.0491(7) Uani 1 1 d . . .
O4 O 0.1057(2) -0.01422(19) 0.3764(2) 0.0387(6) Uani 1 1 d . . .
O5 O -0.1644(2) 0.9117(2) 0.3574(2) 0.0472(7) Uani 1 1 d . . .
O6 O -0.1179(2) 0.7653(2) 0.2480(2) 0.0473(7) Uani 1 1 d . . .
O7 O 0.0088(4) 0.8355(3) 0.0998(3) 0.0695(9) Uani 1 1 d . . .
O8 O 0.1160(3) 0.6436(2) 0.1854(3) 0.0560(8) Uani 1 1 d . . .
O9 O 0.7561(10) 0.0524(7) 0.1740(7) 0.201(4) Uani 1 1 d D . .

loop_
_atom_site_aniso_label
_atom_site_aniso_U_11
_atom_site_aniso_U_22
_atom_site_aniso_U_33
_atom_site_aniso_U_23
_atom_site_aniso_U_13
_atom_site_aniso_U_12
C1 0.0344(19) 0.0346(19) 0.043(2) -0.0040(16) 0.0141(16) -0.0006(15)
C2 0.044(2) 0.0282(18) 0.0336(18) 0.0056(15) 0.0082(16) 0.0002(15)
C3 0.0374(19) 0.0320(18) 0.0309(18) -0.0011(14) 0.0080(15) -0.0003(15)
C4 0.048(2) 0.0275(17) 0.038(2) 0.0074(15) 0.0138(17) 0.0080(15)
C5 0.050(2) 0.0313(19) 0.042(2) 0.0094(16) 0.0157(17) 0.0085(16)
C6 0.042(2) 0.0267(18) 0.038(2) 0.0051(15) 0.0069(16) 0.0058(15)
C7 0.042(2) 0.0273(17) 0.0410(19) 0.0080(15) 0.0161(16) 0.0068(15)
C8 0.039(2) 0.036(2) 0.050(2) -0.0083(17) 0.0142(18) -0.0031(16)
C9 0.040(2) 0.0291(18) 0.0363(19) 0.0074(14) 0.0156(16) 0.0041(15)
C10 0.067(3) 0.036(2) 0.053(2) 0.0126(18) 0.026(2) 0.0172(19)
C11 0.046(2) 0.036(2) 0.047(2) -0.0072(17) 0.0154(18) 0.0037(17)
C12 0.045(2) 0.036(2) 0.060(3) 0.0105(18) 0.0184(19) 0.0118(17)
C13 0.042(2) 0.051(3) 0.071(3) -0.010(2) 0.024(2) 0.0050(19)
C14 0.072(3) 0.036(2) 0.058(3) 0.0204(19) 0.022(2) 0.010(2)
C15 0.055(2) 0.0273(18) 0.045(2) 0.0077(16) 0.0140(18) 0.0073(16)
C16 0.038(2) 0.051(2) 0.064(3) -0.013(2) 0.017(2) -0.0024(18)
C17 0.070(3) 0.045(2) 0.053(3) 0.000(2) 0.021(2) 0.011(2)
C18 0.084(3) 0.044(2) 0.065(3) 0.020(2) 0.038(3) 0.017(2)
C19 0.041(2) 0.0328(19) 0.042(2) 0.0112(15) 0.0137(16) 0.0059(15)
C20 0.043(2) 0.0270(18) 0.050(2) 0.0096(16) 0.0106(17) 0.0072(15)
C21 0.045(2) 0.034(2) 0.082(3) 0.010(2) 0.016(2) -0.0007(18)
C22 0.042(2) 0.044(2) 0.090(3) 0.011(2) 0.022(2) 0.0070(19)
C23 0.097(4) 0.056(3) 0.078(4) -0.017(3) 0.036(3) 0.006(3)
C24 0.100(5) 0.099(4) 0.062(3) 0.032(3) 0.037(3) 0.012(4)
C25 0.179(8) 0.116(6) 0.057(4) 0.019(4) 0.056(4) 0.013(5)
C26 0.140(7) 0.077(4) 0.127(6) 0.014(4) 0.023(5) 0.061(5)
C27 0.126(7) 0.272(13) 0.132(7) 0.122(8) 0.040(6) 0.080(8)
C28 0.230(16) 0.199(14) 0.176(13) 0.028(11) 0.027(12) -0.048(12)
C29 0.36(3) 0.32(2) 0.36(3) 0.20(2) 0.24(2) 0.21(2)
C30 0.41(3) 0.27(2) 0.23(2) 0.093(18) 0.03(2) -0.02(2)
Mn1 0.0333(4) 0.0196(3) 0.0312(4) 0.0007(3) 0.0083(3) 0.0033(3)
Mn2 0.0421(3) 0.0275(3) 0.0389(3) 0.0035(2) 0.0155(2) 0.0047(2)
N1 0.057(2) 0.0270(16) 0.052(2) 0.0109(14) 0.0130(17) 0.0108(14)
N2 0.0456(19) 0.0260(16) 0.066(2) 0.0086(15) 0.0139(17) 0.0052(14)
N3 0.042(2) 0.0415(19) 0.062(2) -0.0168(16) 0.0156(17) -0.0078(15)
N4 0.103(4) 0.117(4) 0.068(3) 0.040(3) 0.027(3) 0.021(3)
N5 0.076(3) 0.044(2) 0.070(3) 0.0034(18) 0.029(2) 0.0175(19)
O1 0.0624(18) 0.0272(13) 0.0506(16) 0.0109(11) 0.0236(14) 0.0173(12)
O2 0.0630(18) 0.0380(14) 0.0467(16) 0.0157(12) 0.0246(14) 0.0168(13)
O3 0.0542(17) 0.0293(13) 0.0661(18) -0.0005(12) 0.0315(15) 0.0073(12)
O4 0.0432(15) 0.0293(13) 0.0431(14) 0.0036(10) 0.0181(12) 0.0041(11)
O5 0.0422(15) 0.0336(14) 0.0476(16) -0.0051(12) 0.0038(12) -0.0035(11)
O6 0.0404(15) 0.0403(15) 0.0530(16) -0.0011(12) 0.0148(13) 0.0002(12)
O7 0.084(2) 0.077(2) 0.0504(19) 0.0252(17) 0.0198(18) 0.0212(19)
O8 0.0644(19) 0.0429(16) 0.0531(17) -0.0017(13) 0.0187(15) 0.0165(14)
O9 0.254(10) 0.201(8) 0.151(6) 0.043(6) 0.072(7) 0.074(7)

loop_
_atom_type_symbol
_atom_type_description
_atom_type_scat_dispersion_real
_atom_type_scat_dispersion_imag
_atom_type_scat_source
C C 0.0033 0.0016 'International Tables Vol C Tables 4.2.6.8 and 6.1.1.4'
H H 0.0000 0.0000 'International Tables Vol C Tables 4.2.6.8 and 6.1.1.4'
O O 0.0106 0.0060 'International Tables Vol C Tables 4.2.6.8 and 6.1.1.4'
N N 0.0061 0.0033 'International Tables Vol C Tables 4.2.6.8 and 6.1.1.4'
Mn Mn 0.3368 0.7283 'International Tables Vol C Tables 4.2.6.8 and 6.1.1.4'

loop_
_geom_angle_atom_site_label_1
_geom_angle_atom_site_label_2
_geom_angle_atom_site_label_3
_geom_angle
_geom_angle_site_symmetry_1
_geom_angle_site_symmetry_3
C8 C1 C3 120.4(4) . .
C8 C1 H1 119.8 . .
C3 C1 H1 119.8 . .
O5 C2 O6 125.3(3) . .
O5 C2 C3 117.9(3) . .
O6 C2 C3 116.7(3) . .
C1 C3 C11 119.1(3) . .
C1 C3 C2 120.3(3) . .
C11 C3 C2 120.6(3) . .
C10 C4 C5 119.1(3) . .
C10 C4 C6 121.1(3) . .
C5 C4 C6 119.7(3) . .
C15 C5 C4 120.0(4) . .
C15 C5 H5 120.0 . .
C4 C5 H5 120.0 . .
O1 C6 O2 125.9(3) . .
O1 C6 C4 117.3(3) . .
O2 C6 C4 116.8(3) . .
C19 C7 C12 119.7(3) . .
C19 C7 C9 120.5(3) . .
C12 C7 C9 119.7(3) . .
C1 C8 C16 119.9(3) . .
C1 C8 N3 124.2(4) . .
C16 C8 N3 115.8(3) . .
O3 C9 O4 120.8(3) . .
O3 C9 C7 118.9(3) . .
O4 C9 C7 120.2(3) . .
O3 C9 Mn2 57.46(18) . 1_545
O4 C9 Mn2 63.38(17) . 1_545
C7 C9 Mn2 175.4(3) . 1_545
C18 C10 C4 120.6(4) . .
C18 C10 H10 119.7 . .
C4 C10 H10 119.7 . .
C13 C11 C3 120.7(4) . .
C13 C11 H11 119.6 . .
C3 C11 H11 119.6 . .
C22 C12 C7 120.4(4) . .
C22 C12 H12 119.8 . .
C7 C12 H12 119.8 . .
C16 C13 C11 119.5(4) . .
C16 C13 H13 120.2 . .
C11 C13 H13 120.2 . .
C15 C14 C18 119.3(4) . .
C15 C14 H14 120.3 . .
C18 C14 H14 120.3 . .
C14 C15 C5 120.7(4) . .
C14 C15 N1 116.2(3) . .
C5 C15 N1 123.0(4) . .
C13 C16 C8 120.4(4) . .
C13 C16 H16 119.8 . .
C8 C16 H16 119.8 . .
O8 C17 N5 125.2(4) . .
O8 C17 H17 117.4 . .
N5 C17 H17 117.4 . .
C10 C18 C14 120.2(4) . .
C10 C18 H18 119.9 . .
C14 C18 H18 119.9 . .
C20 C19 C7 119.4(4) . .
C20 C19 H19 120.3 . .
C7 C19 H19 120.3 . .
C21 C20 C19 120.6(3) . .
C21 C20 N2 116.7(3) . .
C19 C20 N2 122.7(3) . .
C20 C21 C22 120.5(4) . .
C20 C21 H21 119.8 . .
C22 C21 H21 119.8 . .
C21 C22 C12 119.4(4) . .
C21 C22 H22 120.3 . .
C12 C22 H22 120.3 . .
N5 C23 H23A 109.5 . .
N5 C23 H23B 109.5 . .
H23A C23 H23B 109.5 . .
N5 C23 H23C 109.5 . .
H23A C23 H23C 109.5 . .
H23B C23 H23C 109.5 . .
O7 C24 N4 124.2(6) . .
O7 C24 H24 117.9 . .
N4 C24 H24 117.9 . .
N4 C25 H25A 109.5 . .
N4 C25 H25B 109.5 . .
H25A C25 H25B 109.5 . .
N4 C25 H25C 109.5 . .
H25A C25 H25C 109.5 . .
H25B C25 H25C 109.5 . .
N5 C26 H26A 109.5 . .
N5 C26 H26B 109.5 . .
H26A C26 H26B 109.5 . .
N5 C26 H26C 109.5 . .
H26A C26 H26C 109.5 . .
H26B C26 H26C 109.5 . .
N4 C27 H27A 109.5 . .
N4 C27 H27B 109.5 . .
H27A C27 H27B 109.5 . .
N4 C27 H27C 109.5 . .
H27A C27 H27C 109.5 . .
H27B C27 H27C 109.5 . .
C30 C28 O9 95.6(10) . .
C30 C28 H28A 112.6 . .
O9 C28 H28A 112.6 . .
C30 C28 H28B 112.6 . .
O9 C28 H28B 112.6 . .
H28A C28 H28B 110.1 . .
C30 C29 H29A 109.5 . .
C30 C29 H29B 109.5 . .
H29A C29 H29B 109.5 . .
C30 C29 H29C 109.5 . .
H29A C29 H29C 109.5 . .
H29B C29 H29C 109.5 . .
C28 C30 C29 99.3(8) . .
C28 C30 H30A 111.9 . .
C29 C30 H30A 111.9 . .
C28 C30 H30B 111.9 . .
C29 C30 H30B 111.9 . .
H30A C30 H30B 109.6 . .
O5 Mn1 O5 180.00(12) . 2_576
O5 Mn1 O1 91.87(10) . .
O5 Mn1 O1 88.13(10) 2_576 .
O5 Mn1 O1 88.12(10) . 2_576
O5 Mn1 O1 91.87(10) 2_576 2_576
O1 Mn1 O1 180.00(15) . 2_576
O5 Mn1 O4 89.50(10) . 1_565
O5 Mn1 O4 90.50(10) 2_576 1_565
O1 Mn1 O4 93.30(9) . 1_565
O1 Mn1 O4 86.70(9) 2_576 1_565
O5 Mn1 O4 90.50(10) . 2_566
O5 Mn1 O4 89.50(10) 2_576 2_566
O1 Mn1 O4 86.70(9) . 2_566
O1 Mn1 O4 93.30(9) 2_576 2_566
O4 Mn1 O4 180.0 1_565 2_566
O6 Mn2 O2 94.16(11) . .
O6 Mn2 O8 103.52(11) . .
O2 Mn2 O8 87.62(11) . .
O6 Mn2 O7 87.12(13) . .
O2 Mn2 O7 172.74(12) . .
O8 Mn2 O7 85.13(13) . .
O6 Mn2 O3 155.35(10) . 1_565
O2 Mn2 O3 91.99(11) . 1_565
O8 Mn2 O3 100.56(11) . 1_565
O7 Mn2 O3 89.77(13) . 1_565
O6 Mn2 O4 98.62(10) . 1_565
O2 Mn2 O4 92.60(10) . 1_565
O8 Mn2 O4 157.79(11) . 1_565
O7 Mn2 O4 94.28(11) . 1_565
O3 Mn2 O4 57.23(9) 1_565 1_565
O6 Mn2 C9 127.29(11) . 1_565
O2 Mn2 C9 92.74(11) . 1_565
O8 Mn2 C9 128.96(12) . 1_565
O7 Mn2 C9 92.16(12) . 1_565
O3 Mn2 C9 28.40(10) 1_565 1_565
O4 Mn2 C9 28.83(10) 1_565 1_565
N2 N1 C15 114.2(3) . .
N1 N2 C20 113.1(3) . .
N3 N3 C8 114.4(4) 2_465 .
C24 N4 C27 121.3(6) . .
C24 N4 C25 120.3(6) . .
C27 N4 C25 118.3(6) . .
C17 N5 C23 121.3(4) . .
C17 N5 C26 120.8(5) . .
C23 N5 C26 117.8(4) . .
C6 O1 Mn1 140.3(3) . .
C6 O2 Mn2 129.0(2) . .
C9 O3 Mn2 94.1(2) . 1_545
C9 O4 Mn1 143.3(2) . 1_545
C9 O4 Mn2 87.79(19) . 1_545
Mn1 O4 Mn2 107.14(10) 1_545 1_545
C2 O5 Mn1 137.5(3) . .
C2 O6 Mn2 133.1(2) . .
C24 O7 Mn2 125.9(4) . .
C17 O8 Mn2 124.1(3) . .

loop_
_geom_bond_atom_site_label_1
_geom_bond_atom_site_label_2
_geom_bond_distance
_geom_bond_site_symmetry_2
C1 C8 1.383(5) .
C1 C3 1.386(5) .
C1 H1 0.9300 .
C2 O5 1.248(4) .
C2 O6 1.262(4) .
C2 C3 1.494(5) .
C3 C11 1.390(5) .
C4 C10 1.386(6) .
C4 C5 1.391(5) .
C4 C6 1.510(5) .
C5 C15 1.387(5) .
C5 H5 0.9300 .
C6 O1 1.246(4) .
C6 O2 1.254(5) .
C7 C19 1.387(5) .
C7 C12 1.391(5) .
C7 C9 1.498(5) .
C8 C16 1.384(6) .
C8 N3 1.427(5) .
C9 O3 1.250(4) .
C9 O4 1.265(4) .
C9 Mn2 2.622(3) 1_545
C10 C18 1.384(6) .
C10 H10 0.9300 .
C11 C13 1.383(6) .
C11 H11 0.9300 .
C12 C22 1.385(6) .
C12 H12 0.9300 .
C13 C16 1.380(6) .
C13 H13 0.9300 .
C14 C15 1.382(6) .
C14 C18 1.384(6) .
C14 H14 0.9300 .
C15 N1 1.429(5) .
C16 H16 0.9300 .
C17 O8 1.224(5) .
C17 N5 1.318(5) .
C17 H17 0.9300 .
C18 H18 0.9300 .
C19 C20 1.387(5) .
C19 H19 0.9300 .
C20 C21 1.373(6) .
C20 N2 1.440(5) .
C21 C22 1.382(6) .
C21 H21 0.9300 .
C22 H22 0.9300 .
C23 N5 1.439(6) .
C23 H23A 0.9600 .
C23 H23B 0.9600 .
C23 H23C 0.9600 .
C24 O7 1.204(7) .
C24 N4 1.355(7) .
C24 H24 0.9300 .
C25 N4 1.430(8) .
C25 H25A 0.9600 .
C25 H25B 0.9600 .
C25 H25C 0.9600 .
C26 N5 1.459(7) .
C26 H26A 0.9600 .
C26 H26B 0.9600 .
C26 H26C 0.9600 .
C27 N4 1.427(9) .
C27 H27A 0.9600 .
C27 H27B 0.9600 .
C27 H27C 0.9600 .
C28 C30 1.519(9) .
C28 O9 1.581(8) .
C28 H28A 0.9700 .
C28 H28B 0.9700 .
C29 C30 1.587(9) .
C29 H29A 0.9600 .
C29 H29B 0.9600 .
C29 H29C 0.9600 .
C30 H30A 0.9700 .
C30 H30B 0.9700 .
Mn1 O5 2.138(2) .
Mn1 O5 2.138(2) 2_576
Mn1 O1 2.170(2) .
Mn1 O1 2.170(2) 2_576
Mn1 O4 2.243(2) 1_565
Mn1 O4 2.243(2) 2_566
Mn2 O6 2.085(3) .
Mn2 O2 2.119(3) .
Mn2 O8 2.179(3) .
Mn2 O7 2.189(3) .
Mn2 O3 2.217(3) 1_565
Mn2 O4 2.346(2) 1_565
Mn2 C9 2.622(3) 1_565
N1 N2 1.246(5) .
N3 N3 1.246(7) 2_465
O3 Mn2 2.217(3) 1_545
O4 Mn1 2.243(2) 1_545
O4 Mn2 2.346(2) 1_545

loop_
_geom_torsion_atom_site_label_1
_geom_torsion_atom_site_label_2
_geom_torsion_atom_site_label_3
_geom_torsion_atom_site_label_4
_geom_torsion
_geom_torsion_site_symmetry_1
_geom_torsion_site_symmetry_4
C8 C1 C3 C11 0.8(6) . .
C8 C1 C3 C2 -179.5(4) . .
O5 C2 C3 C1 -177.6(3) . .
O6 C2 C3 C1 4.0(5) . .
O5 C2 C3 C11 2.1(5) . .
O6 C2 C3 C11 -176.3(3) . .
C10 C4 C5 C15 1.9(6) . .
C6 C4 C5 C15 -176.4(3) . .
C10 C4 C6 O1 5.6(6) . .
C5 C4 C6 O1 -176.2(3) . .
C10 C4 C6 O2 -173.2(4) . .
C5 C4 C6 O2 5.0(5) . .
C3 C1 C8 C16 -0.4(6) . .
C3 C1 C8 N3 -179.7(4) . .
C19 C7 C9 O3 170.6(3) . .
C12 C7 C9 O3 -6.8(5) . .
C19 C7 C9 O4 -6.6(5) . .
C12 C7 C9 O4 176.0(3) . .
C5 C4 C10 C18 -1.9(6) . .
C6 C4 C10 C18 176.3(4) . .
C1 C3 C11 C13 -0.5(6) . .
C2 C3 C11 C13 179.8(4) . .
C19 C7 C12 C22 -1.0(6) . .
C9 C7 C12 C22 176.5(4) . .
C3 C11 C13 C16 -0.1(7) . .
C18 C14 C15 C5 -2.8(7) . .
C18 C14 C15 N1 -178.2(4) . .
C4 C5 C15 C14 0.4(6) . .
C4 C5 C15 N1 175.6(4) . .
C11 C13 C16 C8 0.5(8) . .
C1 C8 C16 C13 -0.3(7) . .
N3 C8 C16 C13 179.1(4) . .
C4 C10 C18 C14 -0.5(7) . .
C15 C14 C18 C10 2.8(7) . .
C12 C7 C19 C20 1.4(5) . .
C9 C7 C19 C20 -176.1(3) . .
C7 C19 C20 C21 0.6(6) . .
C7 C19 C20 N2 178.4(3) . .
C19 C20 C21 C22 -3.0(7) . .
N2 C20 C21 C22 179.1(4) . .
C20 C21 C22 C12 3.3(7) . .
C7 C12 C22 C21 -1.4(7) . .
O9 C28 C30 C29 -166.6(14) . .
C14 C15 N1 N2 -157.3(4) . .
C5 C15 N1 N2 27.4(5) . .
C15 N1 N2 C20 -176.0(3) . .
C21 C20 N2 N1 -153.1(4) . .
C19 C20 N2 N1 29.0(5) . .
C1 C8 N3 N3 -6.6(8) . 2_465
C16 C8 N3 N3 174.1(5) . 2_465
O7 C24 N4 C27 -177.2(8) . .
O7 C24 N4 C25 -1.0(10) . .
O8 C17 N5 C23 1.1(8) . .
O8 C17 N5 C26 177.9(6) . .
O2 C6 O1 Mn1 6.0(7) . .
C4 C6 O1 Mn1 -172.6(3) . .
O1 C6 O2 Mn2 -30.0(6) . .
C4 C6 O2 Mn2 148.6(3) . .
O4 C9 O3 Mn2 0.5(4) . 1_545
C7 C9 O3 Mn2 -176.7(3) . 1_545
O3 C9 O4 Mn1 115.7(4) . 1_545
C7 C9 O4 Mn1 -67.1(5) . 1_545
Mn2 C9 O4 Mn1 116.2(3) 1_545 1_545
O3 C9 O4 Mn2 -0.5(3) . 1_545
C7 C9 O4 Mn2 176.7(3) . 1_545
O6 C2 O5 Mn1 -24.5(6) . .
C3 C2 O5 Mn1 157.2(3) . .
O5 C2 O6 Mn2 -8.3(6) . .
C3 C2 O6 Mn2 170.0(2) . .
N4 C24 O7 Mn2 -172.9(4) . .
N5 C17 O8 Mn2 180.0(4) . .
